data_8101458
loop_
_publ_author_name
'Koehler, Juergen'
'Tyagi, A.K.'

_publ_section_title
;
Crystal structure of heptastrontium hexaerbium triacontafluoride oxide, 
Sr~7~Er~6~F~30~O
;
_journal_issue 1
_journal_name_full 'Zeitschrift f\"ur Kristallographie - New Crystal Structures'
_journal_page_first 27
_journal_page_last 28
_journal_volume 214
_journal_year 1999
_chemical_formula_structural 'Sr7 Er6 F30 O'
_chemical_formula_sum 'Er6 F30 O Sr7'
_chemical_formula_weight 2202.90
_space_group_IT_number 148
_symmetry_cell_setting hexagonal
_symmetry_space_group_name_Hall '-R 3'
_symmetry_space_group_name_H-M 'R -3 :H'
_cell_angle_alpha 90.00
_cell_angle_beta 90.00
_cell_angle_gamma 120.00
_cell_formula_units_Z 3
_cell_length_a 14.475(2)
_cell_length_b 14.475(2)
_cell_length_c 9.894(1)
_cell_measurement_temperature 293(2)
_cell_volume 1795.3(4)
_diffrn_ambient_temperature 293(2)
_exptl_crystal_density_diffrn 6.113
_refine_ls_R_factor_obs 0.0362
_refine_ls_wR_factor_obs 0.0671
_cod_original_sg_symbol_H-M 'R -3'
_cod_database_code 8101458

loop_
_symmetry_equiv_pos_as_xyz
'x, y, z'
'-y, x-y, z'
'-x+y, -x, z'
'x+2/3, y+1/3, z+1/3'
'-y+2/3, x-y+1/3, z+1/3'
'-x+y+2/3, -x+1/3, z+1/3'
'x+1/3, y+2/3, z+2/3'
'-y+1/3, x-y+2/3, z+2/3'
'-x+y+1/3, -x+2/3, z+2/3'
'-x, -y, -z'
'y, -x+y, -z'
'x-y, x, -z'
'-x+2/3, -y+1/3, -z+1/3'
'y+2/3, -x+y+1/3, -z+1/3'
'x-y+2/3, x+1/3, -z+1/3'
'-x+1/3, -y+2/3, -z+2/3'
'y+1/3, -x+y+2/3, -z+2/3'
'x-y+1/3, x+2/3, -z+2/3'

loop_
_atom_site_aniso_label
_atom_site_aniso_U_11
_atom_site_aniso_U_22
_atom_site_aniso_U_33
_atom_site_aniso_U_23
_atom_site_aniso_U_13
_atom_site_aniso_U_12
Er 0.01424(11) 0.00731(9) 0.00776(9) 0.00005(7) 0.00094(7) 0.00543(8)
Sr1 0.0144(3) 0.0144(3) 0.0389(8) 0.000 0.000 0.00720(17)
Sr2 0.01004(18) 0.01396(19) 0.00760(14) 0.00236(13) 0.00135(13) 0.00827(15)
F1 0.0128(14) 0.0113(13) 0.0099(12) -0.0016(10) 0.0004(10) 0.0057(11)
F2 0.0215(17) 0.0116(14) 0.0134(13) -0.0019(11) -0.0040(12) 0.0073(13)
F3 0.0125(13) 0.0113(13) 0.0110(12) 0.0010(10) -0.0011(10) 0.0064(11)
F4 0.0232(18) 0.0224(18) 0.0162(15) 0.0054(13) -0.0051(13) 0.0119(15)
F5 0.022(2) 0.038(3) 0.056(3) 0.014(2) 0.011(2) 0.023(2)
F6 0.021(4) 0.021(4) 0.083(14) 0.000 0.000 0.010(2)

loop_
_atom_site_label
_atom_site_type_symbol
_atom_site_fract_x
_atom_site_fract_y
_atom_site_fract_z
_atom_site_U_iso_or_equiv
_atom_site_thermal_displace_type
_atom_site_occupancy
_atom_site_calc_flag
_atom_site_refinement_flags
_atom_site_disorder_assembly
_atom_site_disorder_group
Er Er 0.18466(2) 0.05208(2) 0.17795(2) 0.00975(6) Uani 1 d . . .
Sr1 Sr 0.0000 0.0000 0.5000 0.0226(3) Uani 1 d S . .
Sr2 Sr 0.08973(4) 0.32119(4) 0.50514(4) 0.00953(8) Uani 1 d . . .
F1 F 0.3555(3) 0.1079(3) 0.0913(3) 0.0115(5) Uani 1 d . . .
F2 F 0.1888(3) 0.0529(3) 0.4118(3) 0.0159(6) Uani 1 d . . .
F3 F 0.2680(3) 0.3614(3) 0.4126(3) 0.0114(6) Uani 1 d . . .
F4 F 0.2165(3) 0.1623(3) -0.0021(4) 0.0204(7) Uani 1 d . . .
F5 F 0.2353(4) 0.5293(4) 0.4227(6) 0.0351(11) Uani 1 d . . .
F6 F 0.0000 0.0000 0.075(2) 0.041(5) Uani 0.50 d SP . .

loop_
_geom_bond_atom_site_label_1
_geom_bond_atom_site_label_2
_geom_bond_distance
_geom_bond_site_symmetry_2
_geom_bond_publ_flag
Er F4 2.236(3) 11 ?
Er F5 2.237(5) 18_545 ?
Er F5 2.251(5) 16 ?
Er F4 2.279(4) . ?
Er F2 2.314(3) . ?
Er F1 2.335(3) 13 ?
Er F3 2.336(3) 18_545 ?
Er F1 2.346(3) . ?
Er F6 2.595(9) . ?
Er Sr2 3.8279(7) 18_545 ?
Er Sr2 3.8944(8) 16 ?
Er Er 3.9116(7) 13 ?
Sr1 F2 2.594(4) 3 ?
Sr1 F2 2.594(4) 12_556 ?
Sr1 F2 2.594(4) 10_556 ?
Sr1 F2 2.594(4) . ?
Sr1 F2 2.594(4) 2 ?
Sr1 F2 2.594(4) 11_556 ?
Sr1 F5 3.092(5) 5 ?
Sr1 F5 3.092(5) 17_445 ?
Sr1 F5 3.092(5) 4_445 ?
Sr1 F5 3.092(5) 16 ?
Sr1 F5 3.092(5) 6_455 ?
Sr1 F5 3.092(5) 18_545 ?
Sr2 F2 2.465(4) 12_556 ?
Sr2 F3 2.498(3) 12_556 ?
Sr2 F3 2.503(3) 16 ?
Sr2 F1 2.505(3) 9 ?
Sr2 F1 2.512(3) 4_455 ?
Sr2 F3 2.517(3) . ?
Sr2 F2 2.602(4) 2 ?
Sr2 F5 2.799(5) . ?
Sr2 F4 2.894(4) 9 ?
Sr2 F4 2.961(4) 16 ?
Sr2 Er 3.8279(7) 17 ?
Sr2 Er 3.8944(7) 16 ?
F1 Er 2.335(3) 13 ?
F1 Sr2 2.505(3) 5_554 ?
F1 Sr2 2.512(3) 7_544 ?
F2 Sr2 2.465(4) 11_556 ?
F2 Sr2 2.602(4) 3 ?
F3 Er 2.336(3) 17 ?
F3 Sr2 2.498(3) 11_556 ?
F3 Sr2 2.503(3) 16 ?
F4 Er 2.236(3) 12 ?
F4 Sr2 2.894(4) 5_554 ?
F4 Sr2 2.961(4) 16 ?
F5 Er 2.237(5) 17 ?
F5 Er 2.251(5) 16 ?
F5 Sr1 3.092(5) 7_554 ?
F6 F6 1.49(4) 10 ?
F6 Er 2.595(9) 3 ?
F6 Er 2.595(9) 2 ?
